data_2010716
loop_
_publ_author_name
'Parvez, Masood'
'Bhatti, Moazzam Hussain'
'Ali, Saqib'
'Mazhar, Muhammad'
'Qureshi, Sajid Iqbal'

_publ_section_title
;
 (<i>N</i>-Maleoylglycinato)trimethyltin(IV)
;
_journal_issue 3
_journal_name_full 'Acta Crystallographica Section C'
_journal_page_first 327
_journal_page_last 328
_journal_paper_doi 10.1107/S0108270199016510
_journal_volume 56
_journal_year 2000
_chemical_formula_iupac '[Sn (CH3)3 (C6 H4 NO4)]'
_chemical_formula_moiety '[Sn (CH3)3 (C6 H4 NO4)]'
_chemical_formula_sum 'C9 H13 N O4 Sn'
_chemical_formula_weight 317.89
_chemical_name_common (N-Maleoylglycinate)trimethyltin(IV)
_chemical_name_systematic
;
(N-Maleoylglycinate)trimethyltin(IV)
;
_space_group_IT_number 14
_symmetry_cell_setting monoclinic
_symmetry_space_group_name_Hall '-P 2ybc'
_symmetry_space_group_name_H-M 'P 1 21/c 1'
_cell_angle_alpha 90.00
_cell_angle_beta 93.31(3)
_cell_angle_gamma 90.00
_cell_formula_units_Z 4
_cell_length_a 6.5848(15)
_cell_length_b 9.991(4)
_cell_length_c 19.688(6)
_cell_measurement_reflns_used 20
_cell_measurement_temperature 170(2)
_cell_measurement_theta_max 15.0
_cell_measurement_theta_min 10.0
_cell_volume 1293.1(7)
_computing_cell_refinement 'MSC/AFC Diffractometer Control'
_computing_data_collection 'MSC/AFC Diffractometer Control (Molecular Structure Corporation, 1988)'
_computing_data_reduction 'TEXSAN (Molecular Structure Corporation, 1994)'
_computing_molecular_graphics TEXSAN
_computing_publication_material SHELXL97
_computing_structure_refinement 'SHELXL97 (Sheldrick, 1997)'
_computing_structure_solution 'SAPI91 (Fan, 1991)'
_diffrn_ambient_temperature 170(2)
_diffrn_measurement_device_type 'Rigaku AFC-6S'
_diffrn_measurement_method ' \w-2\q '
_diffrn_radiation_monochromator graphite
_diffrn_radiation_source 'fine-focus sealed tube'
_diffrn_radiation_type MoK\a
_diffrn_radiation_wavelength .71069
_diffrn_reflns_av_R_equivalents .054
_diffrn_reflns_av_sigmaI/netI .0472
_diffrn_reflns_limit_h_max 8
_diffrn_reflns_limit_h_min 0
_diffrn_reflns_limit_k_max 12
_diffrn_reflns_limit_k_min 0
_diffrn_reflns_limit_l_max 25
_diffrn_reflns_limit_l_min -25
_diffrn_reflns_number 3235
_diffrn_reflns_theta_max 27.54
_diffrn_reflns_theta_min 2.91
_diffrn_standards_decay_% <0.2
_diffrn_standards_interval_count 200
_diffrn_standards_number 3
_exptl_absorpt_coefficient_mu 1.971
_exptl_absorpt_correction_T_max .576
_exptl_absorpt_correction_T_min .373
_exptl_absorpt_correction_type empirical
_exptl_absorpt_process_details
;
 \y scan (3 reflections) (North et al., 1968)
;
_exptl_crystal_colour colourless
_exptl_crystal_density_diffrn 1.633
_exptl_crystal_density_meas ?
_exptl_crystal_description block
_exptl_crystal_F_000 624
_exptl_crystal_size_max .58
_exptl_crystal_size_mid .30
_exptl_crystal_size_min .28
_refine_diff_density_max 1.267
_refine_diff_density_min -1.384
_refine_ls_extinction_coef .0006(5)
_refine_ls_extinction_method 'SHELXL97 (Sheldrick, 1997)'
_refine_ls_goodness_of_fit_ref 1.202
_refine_ls_hydrogen_treatment mixed
_refine_ls_matrix_type full
_refine_ls_number_parameters 140
_refine_ls_number_reflns 2985
_refine_ls_number_restraints 0
_refine_ls_restrained_S_all 1.202
_refine_ls_R_factor_all .0689
_refine_ls_R_factor_gt .041
_refine_ls_shift/su_max .000
_refine_ls_shift/su_mean .000
_refine_ls_structure_factor_coef Fsqd
_refine_ls_weighting_details 'w=1/[\s^2^(Fo^2^)+(0.0443P)^2^+11.0866P] where P=(Fo^2^+2Fc^2^)/3'
_refine_ls_weighting_scheme calc
_refine_ls_wR_factor_ref .147
_reflns_number_gt 2205
_reflns_number_total 2985
_reflns_threshold_expression I>2\s(I)
_cod_data_source_file fr1244.cif
_cod_data_source_block (I)
_cod_depositor_comments
;
The following automatic conversions were performed:

'_exptl_crystal_density_meas' value 'not measured' was changed to '?'
- the value is perceived as not measured.

Automatic conversion script
Id: cif_fix_values 3008 2015-01-20 13:52:24Z robertas 
;
_cod_original_sg_symbol_H-M 'P 21/c'
_cod_database_code 2010716

loop_
_symmetry_equiv_pos_as_xyz
'x, y, z'
'-x, y+1/2, -z+1/2'
'-x, -y, -z'
'x, -y-1/2, z-1/2'

loop_
_atom_site_label
_atom_site_fract_x
_atom_site_fract_y
_atom_site_fract_z
_atom_site_U_iso_or_equiv
_atom_site_adp_type
_atom_site_calc_flag
_atom_site_refinement_flags
_atom_site_occupancy
_atom_site_disorder_assembly
_atom_site_disorder_group
_atom_site_type_symbol
Sn1 .43129(7) .43723(5) .71962(2) .02729(18) Uani d . 1 . . Sn
O1 .3498(9) .2800(5) .6442(3) .0349(13) Uani d . 1 . . O
O2 .4945(9) .1244(6) .7103(3) .0390(13) Uani d . 1 . . O
O3 .4406(9) .1879(8) .4785(3) .0539(17) Uani d . 1 . . O
O4 -.0976(12) .0980(9) .6040(4) .071(2) Uani d . 1 . . O
N1 .2030(11) .1115(7) .5502(3) .0352(15) Uani d . 1 . . N
C1 .2687(15) .5749(9) .6554(5) .045(2) Uani d . 1 . . C
H1A .3637 .6224 .6274 .068 Uiso calc R 1 . . H
H1B .1984 .6395 .6833 .068 Uiso calc R 1 . . H
H1C .1688 .5266 .6259 .068 Uiso calc R 1 . . H
C2 .7494(14) .4166(11) .7079(7) .061(3) Uani d . 1 . . C
H2A .8215 .4135 .7528 .092 Uiso calc R 1 . . H
H2B .7981 .4931 .6822 .092 Uiso calc R 1 . . H
H2C .7749 .3337 .6831 .092 Uiso calc R 1 . . H
C3 .2775(13) .3479(9) .7987(4) .0392(19) Uani d . 1 . . C
H3A .3758 .3021 .8299 .059 Uiso calc R 1 . . H
H3B .1785 .2829 .7795 .059 Uiso calc R 1 . . H
H3C .2065 .4170 .8235 .059 Uiso calc R 1 . . H
C4 .3995(12) .1603(7) .6567(4) .0300(16) Uani d . 1 . . C
C5 .3382(15) .0570(9) .6037(4) .044(2) Uani d . 1 . . C
H5A .4617 .0215 .5836 .052 Uiso calc R 1 . . H
H5B .2698 -.0184 .6257 .052 Uiso calc R 1 . . H
C6 .2685(12) .1827(9) .4956(4) .0355(17) Uani d . 1 . . C
C7 .0836(13) .2479(10) .4630(5) .046(2) Uani d . 1 . . C
H7 .0791 .2999 .4226 .055 Uiso calc R 1 . . H
C8 -.0712(13) .2215(11) .4996(5) .049(2) Uani d . 1 . . C
H8 -.2068 .2515 .4900 .058 Uiso calc R 1 . . H
C9 -.0020(14) .1382(10) .5579(5) .043(2) Uani d . 1 . . C

loop_
_atom_site_aniso_label
_atom_site_aniso_U_11
_atom_site_aniso_U_22
_atom_site_aniso_U_33
_atom_site_aniso_U_12
_atom_site_aniso_U_13
_atom_site_aniso_U_23
Sn1 .0307(3) .0246(3) .0259(3) .0004(2) -.00420(17) .0013(2)
O1 .056(4) .029(3) .019(3) .005(2) -.005(2) .000(2)
O2 .054(4) .031(3) .031(3) .008(3) -.006(3) .003(2)
O3 .036(3) .078(5) .048(4) .005(3) .004(3) -.004(4)
O4 .073(5) .074(6) .068(5) -.013(4) .028(4) .016(4)
N1 .040(4) .034(3) .031(3) .002(3) -.004(3) -.003(3)
C1 .055(5) .030(4) .049(5) .005(4) -.019(4) .008(4)
C2 .033(5) .062(7) .090(8) .003(5) .007(5) .000(6)
C3 .042(5) .034(4) .043(5) -.005(4) .008(4) .002(4)
C4 .040(4) .025(4) .025(4) .006(3) .000(3) -.001(3)
C5 .067(6) .028(4) .034(4) .009(4) -.011(4) -.003(4)
C6 .032(4) .044(5) .029(4) .002(4) -.003(3) -.008(4)
C7 .036(5) .061(6) .040(5) .008(4) -.005(4) .011(4)
C8 .027(4) .068(7) .051(5) .005(4) -.005(4) .001(5)
C9 .041(5) .045(5) .044(5) -.007(4) .005(4) -.006(4)

loop_
_atom_type_symbol
_atom_type_description
_atom_type_scat_dispersion_real
_atom_type_scat_dispersion_imag
_atom_type_scat_source
C C .0033 .0016 'International Tables Vol C Tables 4.2.6.8 and 6.1.1.4'
H H .0000 .0000 'International Tables Vol C Tables 4.2.6.8 and 6.1.1.4'
N N .0061 .0033 'International Tables Vol C Tables 4.2.6.8 and 6.1.1.4'
O O .0106 .0060 'International Tables Vol C Tables 4.2.6.8 and 6.1.1.4'
Sn Sn -.6537 1.4246 'International Tables Vol C Tables 4.2.6.8 and 6.1.1.4'

loop_
_geom_angle_atom_site_label_1
_geom_angle_atom_site_label_2
_geom_angle_atom_site_label_3
_geom_angle_site_symmetry_3
_geom_angle
_geom_angle_publ_flag
C1 Sn1 C2 . 117.7(4) y
C1 Sn1 C3 . 118.0(4) y
C2 Sn1 C3 . 123.9(4) y
C1 Sn1 O1 . 88.0(3) y
C2 Sn1 O1 . 93.4(4) y
C3 Sn1 O1 . 95.0(3) y
C1 Sn1 O2 2_656 85.1(3) y
C2 Sn1 O2 2_656 88.2(4) y
C3 Sn1 O2 2_656 89.8(3) y
O1 Sn1 O2 2_656 172.90(19) y
C4 O1 Sn1 . 119.5(5) y
C4 O2 Sn1 2_646 143.1(5) y
C6 N1 C9 . 109.6(7) y
C6 N1 C5 . 123.7(7) y
C9 N1 C5 . 123.5(8) y
O2 C4 O1 . 123.4(7) n
O2 C4 C5 . 119.3(7) n
O1 C4 C5 . 117.2(7) n
N1 C5 C4 . 112.1(7) n
O3 C6 N1 . 125.7(8) n
O3 C6 C7 . 128.3(9) n
N1 C6 C7 . 106.0(7) n
C8 C7 C6 . 108.6(8) n
C7 C8 C9 . 109.1(8) n
O4 C9 N1 . 124.8(9) n
O4 C9 C8 . 128.8(9) n
N1 C9 C8 . 106.4(7) n

loop_
_geom_bond_atom_site_label_1
_geom_bond_atom_site_label_2
_geom_bond_site_symmetry_2
_geom_bond_distance
_geom_bond_publ_flag
Sn1 C1 . 2.116(8) y
Sn1 C2 . 2.131(9) y
Sn1 C3 . 2.104(8) y
Sn1 O1 . 2.207(5) y
Sn1 O2 2_656 2.358(6) y
O1 C4 . 1.260(9) y
O2 C4 . 1.248(9) y
O2 Sn1 2_646 2.358(6) ?
O3 C6 . 1.202(10) y
O4 C9 . 1.203(11) y
N1 C6 . 1.378(11) y
N1 C9 . 1.393(11) y
N1 C5 . 1.446(10) y
C4 C5 . 1.507(11) n
C6 C7 . 1.493(11) n
C7 C8 . 1.308(13) n
C8 C9 . 1.468(13) n

loop_
_geom_torsion_atom_site_label_1
_geom_torsion_atom_site_label_2
_geom_torsion_atom_site_label_3
_geom_torsion_atom_site_label_4
_geom_torsion_site_symmetry_1
_geom_torsion
_geom_torsion_publ_flag
C3 Sn1 O1 C4 . -57.9(7) n
C1 Sn1 O1 C4 . -175.8(7) n
C2 Sn1 O1 C4 . 66.5(7) n
O2 Sn1 O1 C4 2_656 169.8(16) n
Sn1 O2 C4 O1 2_646 159.5(6) n
Sn1 O2 C4 C5 2_646 -20.1(14) n
Sn1 O1 C4 O2 . -.2(11) n
Sn1 O1 C4 C5 . 179.4(6) n
C6 N1 C5 C4 . 82.1(10) n
C9 N1 C5 C4 . -75.6(11) n
O2 C4 C5 N1 . 170.9(8) n
O1 C4 C5 N1 . -8.7(12) n
C9 N1 C6 O3 . 174.9(9) n
C5 N1 C6 O3 . 14.5(14) n
C9 N1 C6 C7 . -5.9(9) n
C5 N1 C6 C7 . -166.3(8) n
O3 C6 C7 C8 . -177.1(10) n
N1 C6 C7 C8 . 3.7(11) n
C6 C7 C8 C9 . -.1(12) n
C6 N1 C9 O4 . -174.5(9) n
C5 N1 C9 O4 . -14.0(14) n
C6 N1 C9 C8 . 5.9(10) n
C5 N1 C9 C8 . 166.3(8) n
C7 C8 C9 O4 . 176.9(11) n
C7 C8 C9 N1 . -3.4(11) n
